data_2005987
loop_
_publ_author_name
'Thabet, H.'
'Jouini, A.'
'El Hassane, S.'

_publ_contact_author
;
Prof. Amor Jouini
Laboratoire de Chimie de Solide
Departement de Chimie
Faculte des Sciences de Monastir
Universite du centre
5000 Monastir
Tunisia
;
_publ_section_title
;
 Bis(<i>N</i>,<i>N</i>,<i>N</i>',<i>N</i>'-tetramethylethylenediammonium)
 Cyclotetraphosphate Tetrahydrate
;
_journal_issue 3
_journal_name_full 'Acta Crystallographica Section C'
_journal_page_first 318
_journal_page_last 320
_journal_paper_doi 10.1107/S0108270196012139
_journal_volume 53
_journal_year 1997
_chemical_formula_iupac '(C6 H18 N2)2 , [P4 O12] , 4H2 O'
_chemical_formula_moiety '[(CH3)2NH-(CH2)2-NH(CH3)2]2P4O12, 4H2O'
_chemical_formula_structural '[(CH3)2NH-(CH2)2-NH(CH3)2]2P4O12, 4H2O'
_chemical_formula_sum 'C12 H44 N4 O16 P4'
_chemical_formula_weight 624.39
_chemical_name_systematic
;
 N,N,N',N'-Tetrametylethylendiammonium Cyclotetraphosphate Tetrahydrate
;
_space_group_IT_number 2
_symmetry_cell_setting triclinic
_symmetry_space_group_name_Hall '-P 1'
_symmetry_space_group_name_H-M 'P -1'
_audit_creation_method SHELXL
_cell_angle_alpha 66.830(10)
_cell_angle_beta 75.36(3)
_cell_angle_gamma 62.05(2)
_cell_formula_units_Z 1
_cell_length_a 8.557(4)
_cell_length_b 9.064(2)
_cell_length_c 10.961(3)
_cell_measurement_reflns_used 25
_cell_measurement_temperature 293(2)
_cell_measurement_theta_max 16
_cell_measurement_theta_min 14
_cell_volume 688.0(4)
_computing_cell_refinement 'CAD4 Software'
_computing_data_collection 'CAD4 Software (Enraf-Nonius, 1989)'
_computing_data_reduction 'MolEN (Fair, 1990)'
_computing_publication_material SHELXL93
_computing_structure_refinement 'SHELXL93 (Sheldrick, 1993)'
_computing_structure_solution 'SHELXS86 (Sheldrick, 1990)'
_diffrn_ambient_temperature 293(2)
_diffrn_measurement_device 'Enraf-Nonius CAD-4'
_diffrn_measurement_method \w/2\q
_diffrn_radiation_monochromator graphite
_diffrn_radiation_source 'fine-focus sealed tube'
_diffrn_radiation_type MoK\a
_diffrn_radiation_wavelength 0.71069
_diffrn_reflns_av_R_equivalents 0.0266
_diffrn_reflns_av_sigmaI/netI 0.0458
_diffrn_reflns_limit_h_max 10
_diffrn_reflns_limit_h_min -9
_diffrn_reflns_limit_k_max 10
_diffrn_reflns_limit_k_min -9
_diffrn_reflns_limit_l_max 12
_diffrn_reflns_limit_l_min 0
_diffrn_reflns_number 2726
_diffrn_reflns_theta_max 25.00
_diffrn_reflns_theta_min 2.69
_diffrn_standards_decay_% 0.24
_diffrn_standards_interval_time 120
_diffrn_standards_number 1
_exptl_absorpt_coefficient_mu 0.349
_exptl_absorpt_correction_type none
_exptl_crystal_colour Colourless
_exptl_crystal_density_diffrn 1.507
_exptl_crystal_density_meas 1.45
_exptl_crystal_density_method 'pycnometry (toluene as pycnometric liquid)'
_exptl_crystal_description 'Rectangular prism'
_exptl_crystal_F_000 332
_exptl_crystal_size_max 0.35
_exptl_crystal_size_mid 0.30
_exptl_crystal_size_min 0.20
_refine_diff_density_max 0.619
_refine_diff_density_min -0.527
_refine_ls_extinction_coef 0.042(5)
_refine_ls_extinction_method SHELXL
_refine_ls_goodness_of_fit_all 1.189
_refine_ls_goodness_of_fit_obs 1.143
_refine_ls_hydrogen_treatment refall
_refine_ls_matrix_type full
_refine_ls_number_parameters 252
_refine_ls_number_reflns 2405
_refine_ls_number_restraints 0
_refine_ls_restrained_S_all 1.189
_refine_ls_restrained_S_obs 1.143
_refine_ls_R_factor_all 0.0502
_refine_ls_R_factor_obs 0.0413
_refine_ls_shift/esd_max 0.000
_refine_ls_shift/esd_mean 0.000
_refine_ls_structure_factor_coef Fsqd
_refine_ls_weighting_scheme
;
calc w = 1/[\s^2^(Fo^2^) + (0.0412P)^2^ + 0.7404P]
where P = (Fo^2^ + 2Fc^2^)/3
;
_refine_ls_wR_factor_all 0.1165
_refine_ls_wR_factor_obs 0.1048
_reflns_number_observed 2139
_reflns_number_total 2405
_reflns_observed_criterion >2sigma(I)
_cod_data_source_file du1166.cif
_cod_data_source_block tmeda
_cod_depositor_comments
;
The following automatic conversions were performed:

'_chemical_melting_point' value 'none' was changed to '?' - the value
is undefined or not given.

Automatic conversion script
Id: cif_fix_values 1715 2011-07-08 13:25:40Z adriana 
;
_cod_original_sg_symbol_H-M P-1
_cod_database_code 2005987

loop_
_symmetry_equiv_pos_as_xyz
'x, y, z'
'-x, -y, -z'

loop_
_atom_site_aniso_label
_atom_site_aniso_U_11
_atom_site_aniso_U_12
_atom_site_aniso_U_13
_atom_site_aniso_U_22
_atom_site_aniso_U_23
_atom_site_aniso_U_33
P1 0.0219(4) -0.0059(3) -0.0051(2) 0.0146(3) -0.0042(2) 0.0153(3)
P2 0.0281(4) -0.0060(3) -0.0018(2) 0.0162(3) -0.0075(2) 0.0142(3)
OE11 0.0312(11) -0.0199(9) -0.0013(8) 0.0421(12) -0.0182(9) 0.0354(11)
OE12 0.0399(11) -0.0054(8) -0.0125(8) 0.0217(9) 0.0007(8) 0.0240(10)
OL12 0.0246(9) -0.0062(7) -0.0059(7) 0.0279(9) -0.0088(7) 0.0179(9)
OL21 0.0297(10) -0.0059(8) -0.0096(8) 0.0176(9) -0.0093(7) 0.0285(10)
OE21 0.0406(12) -0.0127(9) 0.0108(9) 0.0303(10) -0.0126(8) 0.0292(11)
OE22 0.0548(13) -0.0165(9) -0.0098(8) 0.0240(10) -0.0091(7) 0.0215(9)
OW1 0.063(2) -0.040(2) -0.0135(13) 0.070(2) 0.0027(13) 0.0380(14)
OW2 0.0369(12) -0.0023(10) -0.0044(10) 0.0346(12) -0.0122(10) 0.0283(11)
N1 0.0283(12) -0.0089(10) -0.0127(10) 0.0209(11) -0.0066(9) 0.0348(13)
N2 0.0366(13) -0.0125(10) -0.0062(9) 0.0239(11) -0.0058(9) 0.0167(11)
C1 0.043(2) -0.0052(13) -0.0174(14) 0.0214(14) -0.0063(12) 0.037(2)
C2 0.0315(15) -0.0125(12) -0.0037(11) 0.0266(14) -0.0029(11) 0.0202(13)
C3 0.048(2) -0.018(2) -0.008(2) 0.040(2) -0.0036(15) 0.038(2)
C4 0.053(2) -0.017(2) 0.002(2) 0.042(2) -0.024(2) 0.049(2)
C5 0.051(2) -0.0022(15) -0.016(2) 0.030(2) -0.0170(14) 0.041(2)
C6 0.046(2) -0.027(2) -0.0073(15) 0.041(2) -0.0084(15) 0.043(2)

loop_
_atom_site_label
_atom_site_occupancy
_atom_site_fract_x
_atom_site_fract_y
_atom_site_fract_z
_atom_site_U_iso_or_equiv
_atom_site_thermal_displace_type
_atom_site_calc_flag
_atom_site_type_symbol
P1 1 0.05954(8) 0.26800(7) 0.63805(6) 0.0174(2) Uani d P
P2 1 0.13408(8) 0.37012(8) 0.34548(6) 0.0199(2) Uani d P
OE11 1 -0.1114(3) 0.2783(3) 0.6224(2) 0.0326(5) Uani d O
OE12 1 0.1763(3) 0.1171(2) 0.7384(2) 0.0324(5) Uani d O
OL12 1 0.1796(2) 0.2865(2) 0.4977(2) 0.0241(4) Uani d O
OL21 1 0.0311(2) 0.4438(2) 0.6619(2) 0.0248(4) Uani d O
OE21 1 0.2907(3) 0.3952(3) 0.2638(2) 0.0361(5) Uani d O
OE22 1 0.0658(3) 0.2646(2) 0.3170(2) 0.0313(5) Uani d O
OW1 1 0.5036(4) 0.3931(4) -0.1386(3) 0.0566(7) Uani d O
OW2 1 0.5365(3) 0.1700(3) 0.1277(2) 0.0375(5) Uani d O
N1 1 -0.3514(3) 0.2584(3) 0.5248(2) 0.0273(5) Uani d N
N2 1 0.0577(3) 0.2539(3) 0.0761(2) 0.0252(5) Uani d N
C1 1 -0.5300(4) 0.5555(4) 0.5447(3) 0.0354(7) Uani d C
C2 1 0.0769(4) 0.4193(3) -0.0138(3) 0.0272(6) Uani d C
C3 1 -0.4349(5) 0.1647(5) 0.6437(4) 0.0443(8) Uani d C
C4 1 -0.2735(5) 0.1587(5) 0.4274(4) 0.0472(8) Uani d C
C5 1 0.2143(5) 0.0977(4) 0.0513(4) 0.0422(8) Uani d C
C6 1 -0.1082(5) 0.2479(5) 0.0623(4) 0.0403(7) Uani d C
H1W1 1 0.5862(66) 0.4280(61) -0.1722(46) 0.068(14) Uiso d H
H2W1 1 0.5391(70) 0.3319(72) -0.0700(58) 0.081(17) Uiso d H
H1W2 1 0.4665(51) 0.2317(50) 0.1743(38) 0.042(10) Uiso d H
H2W2 1 0.6279(63) 0.0968(62) 0.1684(45) 0.063(13) Uiso d H
HN1 1 -0.2688(44) 0.2626(40) 0.5507(32) 0.027(8) Uiso d H
HN2 1 0.0533(50) 0.2490(49) 0.1565(40) 0.048(10) Uiso d H
H1C1 1 -0.4289(54) 0.5579(51) 0.5745(40) 0.055(11) Uiso d H
H2C1 1 -0.6074(45) 0.5023(45) 0.6290(35) 0.039(9) Uiso d H
H1C2 1 0.1911(48) 0.4055(45) 0.0016(35) 0.041(9) Uiso d H
H2C2 1 0.0937(45) 0.4249(44) -0.1053(37) 0.040(9) Uiso d H
H1C3 1 -0.5310(62) 0.1715(58) 0.6239(43) 0.064(13) Uiso d H
H2C3 1 -0.4783(57) 0.2254(57) 0.7111(45) 0.065(12) Uiso d H
H3C3 1 -0.3499(52) 0.0448(53) 0.6719(37) 0.047(10) Uiso d H
H1C4 1 -0.1927(58) 0.2180(56) 0.3527(44) 0.065(12) Uiso d H
H2C4 1 -0.3824(68) 0.1524(65) 0.4021(49) 0.085(15) Uiso d H
H3C4 1 -0.1832(66) 0.0406(67) 0.4721(48) 0.079(14) Uiso d H
H1C5 1 0.3136(53) 0.1005(49) 0.0605(38) 0.046(10) Uiso d H
H2C5 1 0.2050(53) -0.0117(57) 0.1142(41) 0.056(11) Uiso d H
H3C5 1 0.2272(54) 0.0983(54) -0.0354(45) 0.060(12) Uiso d H
H1C6 1 -0.2142(54) 0.3436(54) 0.0873(38) 0.051(10) Uiso d H
H2C6 1 -0.1106(57) 0.1340(60) 0.1234(45) 0.067(12) Uiso d H
H3C6 1 -0.1038(56) 0.2659(55) -0.0335(45) 0.062(12) Uiso d H

loop_
_atom_type_symbol
_atom_type_description
_atom_type_scat_dispersion_real
_atom_type_scat_dispersion_imag
_atom_type_scat_source
C C 0.0033 0.0016 'International Tables Vol C Tables 4.2.6.8 and 6.1.1.4'
H H 0.0000 0.0000 'International Tables Vol C Tables 4.2.6.8 and 6.1.1.4'
N N 0.0061 0.0033 'International Tables Vol C Tables 4.2.6.8 and 6.1.1.4'
O O 0.0106 0.0060 'International Tables Vol C Tables 4.2.6.8 and 6.1.1.4'
P P 0.1023 0.0942 'International Tables Vol C Tables 4.2.6.8 and 6.1.1.4'

loop_
_geom_angle_atom_site_label_1
_geom_angle_atom_site_label_2
_geom_angle_atom_site_label_3
_geom_angle_site_symmetry_1
_geom_angle_site_symmetry_3
_geom_angle
_geom_angle_publ_flag
OE11 P1 OE12 . . 120.90(12) y
OE11 P1 OL21 . . 110.42(11) y
OE12 P1 OL21 . . 106.81(11) y
OE11 P1 OL12 . . 110.62(11) y
OE12 P1 OL12 . . 106.54(11) y
OL21 P1 OL12 . . 99.32(10) y
OE21 P2 OE22 . . 118.64(12) y
OE21 P2 OL21 . 2_566 110.82(11) y
OE22 P2 OL21 . 2_566 105.71(11) y
OE21 P2 OL12 . . 106.89(12) y
OE22 P2 OL12 . . 109.73(10) y
OL21 P2 OL12 2_566 . 104.14(10) y
P2 OL12 P1 . . 133.37(12) y
P2 OL21 P1 2_566 . 134.11(12) y
P2 P1 P2 . 2_566 96.82(3) y
P1 P2 P1 . 2_566 83.18(3) y
H1W1 OW1 H2W1 . . 99.(5) n
H1W2 OW2 H2W2 . . 109.(4) n
C3 N1 C1 . 2_466 115.3(3) y
C3 N1 C4 . . 110.2(3) y
C1 N1 C4 2_466 . 108.9(2) y
C3 N1 HN1 . . 107.(2) n
C1 N1 HN1 2_466 . 107.(2) n
C4 N1 HN1 . . 109.(2) n
C5 N2 C6 . . 109.5(3) y
C5 N2 C2 . . 110.0(2) y
C6 N2 C2 . . 113.5(2) y
C5 N2 HN2 . . 109.(3) n
C6 N2 HN2 . . 107.(3) n
C2 N2 HN2 . . 108.(3) n
N1 C1 C1 2_466 2_466 110.4(3) y
N1 C1 H1C1 2_466 . 108.(2) n
C1 C1 H1C1 2_466 . 114.(2) n
N1 C1 H2C1 2_466 . 107.8(18) n
C1 C1 H2C1 2_466 . 106.4(18) n
H1C1 C1 H2C1 . . 111.(3) n
N2 C2 C2 . 2_565 111.1(3) y
N2 C2 H1C2 . . 106.(2) n
C2 C2 H1C2 2_565 . 113.(2) n
N2 C2 H2C2 . . 111.(2) n
C2 C2 H2C2 2_565 . 113.(2) n
H1C2 C2 H2C2 . . 103.(3) n
N1 C3 H1C3 . . 110.(3) n
N1 C3 H2C3 . . 110.(3) n
H1C3 C3 H2C3 . . 104.(4) n
N1 C3 H3C3 . . 107.(2) n
H1C3 C3 H3C3 . . 111.(4) n
H2C3 C3 H3C3 . . 116.(3) n
N1 C4 H1C4 . . 107.(2) n
N1 C4 H2C4 . . 106.(3) n
H1C4 C4 H2C4 . . 121.(4) n
N1 C4 H3C4 . . 108.(3) n
H1C4 C4 H3C4 . . 102.(4) n
H2C4 C4 H3C4 . . 113.(4) n
N2 C5 H1C5 . . 110.(3) n
N2 C5 H2C5 . . 110.(2) n
H1C5 C5 H2C5 . . 110.(3) n
N2 C5 H3C5 . . 113.(3) n
H1C5 C5 H3C5 . . 105.(3) n
H2C5 C5 H3C5 . . 110.(3) n
N2 C6 H1C6 . . 111.(2) n
N2 C6 H2C6 . . 109.(3) n
H1C6 C6 H2C6 . . 108.(3) n
N2 C6 H3C6 . . 105.(3) n
H1C6 C6 H3C6 . . 110.(3) n
H2C6 C6 H3C6 . . 115.(4) n

loop_
_geom_bond_atom_site_label_1
_geom_bond_atom_site_label_2
_geom_bond_site_symmetry_2
_geom_bond_distance
_geom_bond_publ_flag
P1 OE11 . 1.471(2) y
P1 OE12 . 1.473(2) y
P1 OL21 . 1.612(2) y
P1 OL12 . 1.616(2) y
P2 OE21 . 1.473(2) y
P2 OE22 . 1.484(2) y
P2 OL21 2_566 1.602(2) y
P2 OL12 . 1.602(2) y
P1 P2 . 2.995(1) y
P1 P2 2_566 2.959(1) y
OL21 P2 2_566 1.602(2) n
OW1 H1W1 . 0.85(5) n
OW1 H2W1 . 0.77(6) n
OW2 H1W2 . 0.83(4) n
OW2 H2W2 . 0.84(5) n
N1 C3 . 1.469(4) y
N1 C1 2_466 1.493(3) y
N1 C4 . 1.494(4) y
N1 HN1 . 0.85(3) n
N2 C5 . 1.488(4) y
N2 C6 . 1.493(4) y
N2 C2 . 1.494(3) y
N2 HN2 . 0.86(4) n
C1 N1 2_466 1.493(3) n
C1 C1 2_466 1.508(6) y
C1 H1C1 . 1.01(4) n
C1 H2C1 . 1.08(3) n
C2 C2 2_565 1.519(5) y
C2 H1C2 . 0.98(4) n
C2 H2C2 . 0.96(4) n
C3 H1C3 . 0.87(5) n
C3 H2C3 . 0.99(5) n
C3 H3C3 . 0.96(4) n
C4 H1C4 . 1.07(4) n
C4 H2C4 . 1.07(5) n
C4 H3C4 . 0.99(5) n
C5 H1C5 . 0.89(4) n
C5 H2C5 . 0.99(4) n
C5 H3C5 . 0.93(4) n
C6 H1C6 . 0.99(4) n
C6 H2C6 . 0.99(4) n
C6 H3C6 . 0.99(4) n
